data_4518851
loop_
_publ_author_name
'Li, Chengcheng'
'Chang, Xiao-Yong'
'Huo, Luqiong'
'Tan, Haibo'
'Xing, Xiangyou'
'Xu, Chen'

_publ_section_title
;
 Hydration of Cyanohydrins by Highly Active Cationic Pt Catalysts:
 Mechanism and Scope
;
_journal_issue 14
_journal_name_full 'ACS Catalysis'
_journal_page_first 8716
_journal_page_last 8726
_journal_paper_doi 10.1021/acscatal.1c02254
_journal_volume 11
_journal_year 2021
_chemical_formula_moiety 'C32 H31 Cl O P3 Pt, C F3 O3 S, C H Cl3'
_chemical_formula_sum 'C34 H32 Cl4 F3 O4 P3 Pt S'
_chemical_formula_weight 1023.45
_space_group_crystal_system monoclinic
_space_group_IT_number 14
_space_group_name_Hall '-P 2yn'
_space_group_name_H-M_alt 'P 1 21/n 1'
_atom_sites_solution_hydrogens geom
_atom_sites_solution_primary dual
_audit_creation_date 2021-03-31
_audit_creation_method
;
Olex2 1.2
(compiled 2018.05.29 svn.r3508 for OlexSys, GUI svn.r5506)
;
_cell_angle_alpha 90
_cell_angle_beta 102.566(2)
_cell_angle_gamma 90
_cell_formula_units_Z 4
_cell_length_a 14.8139(7)
_cell_length_b 9.5761(5)
_cell_length_c 27.8457(12)
_cell_measurement_reflns_used 2659
_cell_measurement_temperature 150
_cell_measurement_theta_max 50.75
_cell_measurement_theta_min 3.13
_cell_volume 3855.6(3)
_computing_cell_refinement 'SAINT V8.40A (?, 2016)'
_computing_data_reduction 'SAINT V8.40A (?, 2016)'
_computing_molecular_graphics 'Olex2 (Dolomanov et al., 2009)'
_computing_publication_material 'Olex2 (Dolomanov et al., 2009)'
_computing_structure_refinement 'ShelXL (Sheldrick, 2015)'
_computing_structure_solution 'ShelXT (Sheldrick, 2015)'
_diffrn_ambient_temperature 150
_diffrn_detector 'Bruker PHOTON 100 area detector'
_diffrn_detector_area_resol_mean 7.9
_diffrn_detector_type 'CMOS area detector'
_diffrn_measured_fraction_theta_full 0.995
_diffrn_measured_fraction_theta_max 0.991
_diffrn_measurement_device 'three-circle diffractometer'
_diffrn_measurement_device_type 'Bruker D8 VENTURE'
_diffrn_measurement_method '\w and \f scans'
_diffrn_radiation_monochromator 'mirror optics'
_diffrn_radiation_probe x-ray
_diffrn_radiation_type CuK\a
_diffrn_radiation_wavelength 1.54178
_diffrn_reflns_av_R_equivalents 0.0579
_diffrn_reflns_av_unetI/netI 0.0461
_diffrn_reflns_Laue_measured_fraction_full 0.995
_diffrn_reflns_Laue_measured_fraction_max 0.991
_diffrn_reflns_limit_h_max 17
_diffrn_reflns_limit_h_min -17
_diffrn_reflns_limit_k_max 11
_diffrn_reflns_limit_k_min -11
_diffrn_reflns_limit_l_max 32
_diffrn_reflns_limit_l_min -33
_diffrn_reflns_number 31132
_diffrn_reflns_point_group_measured_fraction_full 0.995
_diffrn_reflns_point_group_measured_fraction_max 0.991
_diffrn_reflns_theta_full 67.679
_diffrn_reflns_theta_max 68.394
_diffrn_reflns_theta_min 3.134
_diffrn_source 'microfocus sealed X-ray tube'
_diffrn_source_type 'Incoatec I\ms'
_diffrn_standards_number 0
_exptl_absorpt_coefficient_mu 11.491
_exptl_absorpt_correction_T_max 0.7531
_exptl_absorpt_correction_T_min 0.3743
_exptl_absorpt_correction_type multi-scan
_exptl_absorpt_process_details
'SADABS-2016/2 (Bruker,2016/2) was used for absorption correction. wR2(int) was 0.1520 before and 0.0835 after correction. The Ratio of minimum to maximum transmission is 0.4970. The \l/2 correction factor is Not present.'
_exptl_crystal_colour colourless
_exptl_crystal_colour_primary colourless
_exptl_crystal_density_diffrn 1.763
_exptl_crystal_description block
_exptl_crystal_F_000 2008
_exptl_crystal_size_max 0.24
_exptl_crystal_size_mid 0.19
_exptl_crystal_size_min 0.09
_refine_diff_density_max 1.262
_refine_diff_density_min -1.038
_refine_diff_density_rms 0.147
_refine_ls_extinction_method none
_refine_ls_goodness_of_fit_ref 1.111
_refine_ls_hydrogen_treatment constr
_refine_ls_matrix_type full
_refine_ls_number_parameters 496
_refine_ls_number_reflns 7029
_refine_ls_number_restraints 75
_refine_ls_restrained_S_all 1.109
_refine_ls_R_factor_all 0.0386
_refine_ls_R_factor_gt 0.0358
_refine_ls_shift/su_max 0.002
_refine_ls_shift/su_mean 0.000
_refine_ls_structure_factor_coef Fsqd
_refine_ls_weighting_details 'w=1/[\s^2^(Fo^2^)+(0.0688P)^2^+3.5165P] where P=(Fo^2^+2Fc^2^)/3'
_refine_ls_weighting_scheme calc
_refine_ls_wR_factor_gt 0.1093
_refine_ls_wR_factor_ref 0.1117
_reflns_Friedel_coverage 0.000
_reflns_number_gt 6421
_reflns_number_total 7029
_reflns_threshold_expression 'I > 2\s(I)'
_cod_data_source_file cs1c02254_si_002.cif
_cod_data_source_block cxy3233_0m
_cod_depositor_comments 'Adding full bibliography for 4518848--4518852.cif.'
_cod_database_code 4518851
_shelx_shelxl_version_number 2018/3
_shelx_space_group_comment
;
The symmetry employed for this shelxl refinement is uniquely defined
by the following loop, which should always be used as a source of
symmetry information in preference to the above space-group names.
They are only intended as comments.
;
_shelx_estimated_absorpt_t_max 0.424
_shelx_estimated_absorpt_t_min 0.169
_olex2_refinement_description
;
1. Fixed Uiso
 At 1.2 times of:
  All C(H) groups
 At 1.5 times of:
  All C(H,H,H) groups, All O(H) groups
2. Restrained distances
 P3-C11 \\sim P3-C11A
 with sigma of 0.02
 C11-C12 \\sim C11A-C12A
 with sigma of 0.02
 C11-C16 \\sim C11A-C16A
 with sigma of 0.02
 C12-C13 \\sim C12A-C13A
 with sigma of 0.02
 C13-C14 \\sim C13A-C14A
 with sigma of 0.02
 C15-C14 \\sim C15A-C14A
 with sigma of 0.02
 C15-C16 \\sim C15A-C16A
 with sigma of 0.02
 P3-C12 \\sim P3-C12A
 with sigma of 0.04
 P3-C16 \\sim P3-C16A
 with sigma of 0.04
 C11-C13 \\sim C11A-C13A
 with sigma of 0.04
 C11-C15 \\sim C11A-C15A
 with sigma of 0.04
 C12-C14 \\sim C12A-C14A
 with sigma of 0.04
 C12-C16 \\sim C12A-C16A
 with sigma of 0.04
 C13-C15 \\sim C13A-C15A
 with sigma of 0.04
 C14-C16 \\sim C14A-C16A
 with sigma of 0.04
 P1-O1 \\sim P1-O1A
 with sigma of 0.02
 P1-C1 \\sim P1-C1A
 with sigma of 0.02
 P1-C2 \\sim P1-C2A
 with sigma of 0.02
 C2-C1 \\sim C1A-C2A
 with sigma of 0.02
 O1-C2 \\sim C2A-O1A
 with sigma of 0.02
 O1A-C1A \\sim C1-O1
 with sigma of 0.02
 Cl3A-C33A
 with sigma of 0.02
 Cl4A-C33A
 with sigma of 0.02
 Cl3A-Cl4A
 with sigma of 0.04
3. Uiso/Uaniso restraints and constraints
C11 \\sim C12 \\sim C13 \\sim C14 \\sim C15 \\sim C16: within 2A with sigma of
0.01 and sigma for terminal atoms of 0.02
Uanis(C1) \\sim Ueq, Uanis(C2) \\sim Ueq: with sigma of 0.005 and sigma for
terminal atoms of 0.01
Uanis(C11A) = Uanis(C11)
Uanis(C12A) = Uanis(C12)
Uanis(C13A) = Uanis(C13)
Uanis(C14A) = Uanis(C14)
Uanis(C15) = Uanis(C15A)
Uanis(C16A) = Uanis(C16)
Uanis(C1A) = Uanis(C1)
Uanis(C2) = Uanis(C2A)
Uanis(O1) = Uanis(O1A)
Uanis(C33A)
Uanis(Cl3A)
Uanis(Cl4A)
4. Others
 Sof(C11A)=Sof(C12A)=Sof(H12A)=Sof(C13A)=Sof(H13A)=Sof(C14A)=Sof(H14A)=
 Sof(C15A)=Sof(H15A)=Sof(C16A)=Sof(H16A)=1-FVAR(1)
 Sof(C11)=Sof(C12)=Sof(H12)=Sof(C13)=Sof(H13)=Sof(C15)=Sof(H15)=Sof(C14)=
 Sof(H14)=Sof(C16)=Sof(H16)=FVAR(1)
 Sof(O1A)=Sof(H1AA)=Sof(C1A)=Sof(H1AB)=Sof(H1AC)=Sof(H1AD)=Sof(C2A)=Sof(H2AA)=
 Sof(H2AB)=Sof(H2AC)=1-FVAR(2)
 Sof(O1)=Sof(H1)=Sof(C1)=Sof(H1A)=Sof(H1B)=Sof(H1C)=Sof(C2)=Sof(H2A)=Sof(H2B)=
 Sof(H2C)=FVAR(2)
 Sof(Cl3A)=Sof(C33A)=Sof(H33A)=Sof(Cl4A)=1-FVAR(3)
 Sof(Cl3)=Sof(Cl4)=Sof(C33)=Sof(H33)=FVAR(3)
5.a Ternary CH refined with riding coordinates:
 C33A(H33A)
5.b Aromatic/amide H refined with riding coordinates:
 C28(H28), C19(H19), C32(H32), C22(H22), C20(H20), C26(H26), C18(H18),
 C30(H30), C17(H17), C29(H29), C12(H12), C24(H24), C25(H25), C13(H13), C15(H15),
  C14(H14), C6(H6), C31(H31), C23(H23), C9(H9), C10(H10), C7(H7), C16(H16),
 C8(H8), C12A(H12A), C13A(H13A), C14A(H14A), C15A(H15A), C16A(H16A)
5.c Idealised Me refined as rotating group:
 C1(H1A,H1B,H1C), C2(H2A,H2B,H2C), C1A(H1AB,H1AC,H1AD), C2A(H2AA,H2AB,H2AC)
5.d Idealised tetrahedral OH refined as rotating group:
 O1(H1), O1A(H1AA)
;
_olex2_submission_special_instructions 'No special instructions were received'

loop_
_space_group_symop_operation_xyz
'x, y, z'
'-x+1/2, y+1/2, -z+1/2'
'-x, -y, -z'
'x-1/2, -y-1/2, z-1/2'

loop_
_atom_site_label
_atom_site_type_symbol
_atom_site_fract_x
_atom_site_fract_y
_atom_site_fract_z
_atom_site_U_iso_or_equiv
_atom_site_adp_type
_atom_site_occupancy
_atom_site_site_symmetry_order
_atom_site_calc_flag
_atom_site_refinement_flags_posn
_atom_site_refinement_flags_adp
_atom_site_refinement_flags_occupancy
_atom_site_disorder_assembly
_atom_site_disorder_group
Pt1 Pt 0.70301(2) 0.32296(2) 0.42766(2) 0.01905(10) Uani 1 1 d . . . . .
Cl1 Cl 0.72977(12) 0.09156(13) 0.45284(5) 0.0545(4) Uani 1 1 d . . . . .
P2 P 0.60233(7) 0.25639(11) 0.35620(4) 0.0199(2) Uani 1 1 d . . . . .
P3 P 0.67247(7) 0.54274(11) 0.40352(4) 0.0193(2) Uani 1 1 d D . . . .
P1 P 0.81147(8) 0.38177(12) 0.49689(4) 0.0264(2) Uani 1 1 d D . . . .
O1 O 0.7964(16) 0.5359(15) 0.5116(8) 0.040(2) Uani 0.31(2) 1 d D . P A 1
H1 H 0.847622 0.572031 0.524389 0.060 Uiso 0.31(2) 1 calc GR . P A 1
C4 C 0.5913(3) 0.5416(5) 0.34373(15) 0.0208(8) Uani 1 1 d . . . . .
C21 C 0.4996(3) 0.1626(4) 0.36230(16) 0.0219(9) Uani 1 1 d . . . . .
C28 C 0.7477(4) 0.1717(5) 0.3161(2) 0.0304(11) Uani 1 1 d . . . . .
H28 H 0.783141 0.234827 0.339024 0.037 Uiso 1 1 calc R . . . .
C19 C 0.4749(3) 0.5337(5) 0.25072(16) 0.0289(10) Uani 1 1 d . . . . .
H19 H 0.435102 0.530940 0.218975 0.035 Uiso 1 1 calc R . . . .
C5 C 0.7703(3) 0.6409(5) 0.39221(16) 0.0245(9) Uani 1 1 d . . . . .
C11 C 0.606(2) 0.632(5) 0.442(2) 0.0229(18) Uani 0.445(19) 1 d D U P B 1
C32 C 0.6027(3) 0.0577(5) 0.28178(17) 0.0300(10) Uani 1 1 d . . . . .
H32 H 0.538779 0.043577 0.280748 0.036 Uiso 1 1 calc R . . . .
C22 C 0.4126(3) 0.2247(5) 0.35216(18) 0.0307(10) Uani 1 1 d . . . . .
H22 H 0.405544 0.319383 0.341888 0.037 Uiso 1 1 calc R . . . .
C20 C 0.5050(3) 0.4110(5) 0.27502(16) 0.0295(10) Uani 1 1 d . . . . .
H20 H 0.486634 0.323870 0.259652 0.035 Uiso 1 1 calc R . . . .
C26 C 0.5084(3) 0.0245(5) 0.37893(16) 0.0274(10) Uani 1 1 d . . . . .
H26 H 0.567877 -0.017489 0.387200 0.033 Uiso 1 1 calc R . . . .
C3 C 0.5623(3) 0.4141(4) 0.32207(15) 0.0213(9) Uani 1 1 d . . . . .
C27 C 0.6538(3) 0.1510(5) 0.31564(16) 0.0228(9) Uani 1 1 d . . . . .
C18 C 0.5030(4) 0.6623(5) 0.27293(19) 0.0292(11) Uani 1 1 d . . . . .
H18 H 0.482422 0.746834 0.256277 0.035 Uiso 1 1 calc R . . . .
C30 C 0.7369(4) 0.0079(6) 0.25042(19) 0.0390(12) Uani 1 1 d . . . . .
H30 H 0.765362 -0.040828 0.227947 0.047 Uiso 1 1 calc R . . . .
C17 C 0.5607(3) 0.6660(4) 0.31899(18) 0.0251(10) Uani 1 1 d . . . . .
H17 H 0.579768 0.753291 0.334037 0.030 Uiso 1 1 calc R . . . .
C29 C 0.7887(4) 0.1004(6) 0.2834(2) 0.0377(12) Uani 1 1 d . . . . .
H29 H 0.852227 0.114825 0.283514 0.045 Uiso 1 1 calc R . . . .
C12 C 0.5163(15) 0.583(3) 0.4388(12) 0.025(2) Uani 0.445(19) 1 d D U P B 1
H12 H 0.493544 0.508482 0.416761 0.031 Uiso 0.445(19) 1 calc R . P B 1
C24 C 0.3443(4) 0.0088(6) 0.37251(18) 0.0352(11) Uani 1 1 d . . . . .
H24 H 0.291447 -0.043808 0.375484 0.042 Uiso 1 1 calc R . . . .
C25 C 0.4314(4) -0.0512(5) 0.38344(18) 0.0343(11) Uani 1 1 d . . . . .
H25 H 0.438288 -0.145582 0.394153 0.041 Uiso 1 1 calc R . . . .
C13 C 0.4598(12) 0.639(2) 0.4676(7) 0.031(3) Uani 0.445(19) 1 d D U P B 1
H13 H 0.399004 0.604909 0.465559 0.037 Uiso 0.445(19) 1 calc R . P B 1
C15 C 0.5829(15) 0.798(2) 0.5027(8) 0.037(3) Uani 0.445(19) 1 d D U P B 1
H15 H 0.605079 0.873310 0.524189 0.045 Uiso 0.445(19) 1 calc R . P B 1
C14 C 0.4947(13) 0.749(2) 0.4997(7) 0.031(3) Uani 0.445(19) 1 d D U P B 1
H14 H 0.457019 0.789643 0.519489 0.038 Uiso 0.445(19) 1 calc R . P B 1
C1 C 0.9289(13) 0.356(3) 0.4930(13) 0.041(2) Uani 0.31(2) 1 d D U P A 1
H1A H 0.937505 0.258936 0.483605 0.062 Uiso 0.31(2) 1 calc GR . P A 1
H1B H 0.969599 0.375279 0.525062 0.062 Uiso 0.31(2) 1 calc GR . P A 1
H1C H 0.944118 0.419031 0.468247 0.062 Uiso 0.31(2) 1 calc GR . P A 1
C6 C 0.8444(3) 0.5649(5) 0.38279(17) 0.0281(10) Uani 1 1 d . . . . .
H6 H 0.844418 0.465914 0.384845 0.034 Uiso 1 1 calc R . . . .
C31 C 0.6456(4) -0.0147(6) 0.24951(19) 0.0381(12) Uani 1 1 d . . . . .
H31 H 0.611408 -0.079743 0.226893 0.046 Uiso 1 1 calc R . . . .
C23 C 0.3354(4) 0.1462(6) 0.3572(2) 0.0407(12) Uani 1 1 d . . . . .
H23 H 0.275945 0.188232 0.350026 0.049 Uiso 1 1 calc R . . . .
C9 C 0.8461(4) 0.8544(7) 0.3785(3) 0.0506(16) Uani 1 1 d . . . . .
H9 H 0.847384 0.953551 0.377823 0.061 Uiso 1 1 calc R . . . .
C10 C 0.7711(4) 0.7853(6) 0.3894(2) 0.0404(12) Uani 1 1 d . . . . .
H10 H 0.719848 0.837250 0.395126 0.048 Uiso 1 1 calc R . . . .
C2 C 0.803(2) 0.276(3) 0.5493(9) 0.048(3) Uani 0.31(2) 1 d D U P A 1
H2A H 0.739062 0.279106 0.554058 0.072 Uiso 0.31(2) 1 calc GR . P A 1
H2B H 0.844948 0.311783 0.578711 0.072 Uiso 0.31(2) 1 calc GR . P A 1
H2C H 0.819071 0.179143 0.543440 0.072 Uiso 0.31(2) 1 calc GR . P A 1
C7 C 0.9190(4) 0.6344(7) 0.3703(2) 0.0391(12) Uani 1 1 d . . . . .
H7 H 0.969371 0.583036 0.363119 0.047 Uiso 1 1 calc R . . . .
C16 C 0.6404(17) 0.738(3) 0.4747(12) 0.031(2) Uani 0.445(19) 1 d D U P B 1
H16 H 0.702277 0.769476 0.478175 0.037 Uiso 0.445(19) 1 calc R . P B 1
C8 C 0.9189(4) 0.7784(7) 0.3684(2) 0.0482(15) Uani 1 1 d . . . . .
H8 H 0.969704 0.825873 0.360116 0.058 Uiso 1 1 calc R . . . .
S1 S 0.44383(8) 0.77048(14) 0.12224(4) 0.0348(3) Uani 1 1 d . . . . .
F1 F 0.3140(3) 0.6334(5) 0.06290(17) 0.0760(12) Uani 1 1 d . . . . .
F2 F 0.4011(4) 0.5069(4) 0.1154(2) 0.0852(14) Uani 1 1 d . . . . .
F3 F 0.4502(5) 0.5879(7) 0.0545(3) 0.140(3) Uani 1 1 d . . . . .
O2 O 0.4271(4) 0.8821(5) 0.08781(18) 0.0763(17) Uani 1 1 d . . . . .
O3 O 0.3902(4) 0.7717(6) 0.15863(18) 0.0654(13) Uani 1 1 d . . . . .
O4 O 0.5403(3) 0.7427(7) 0.1408(2) 0.0832(18) Uani 1 1 d . . . . .
C34 C 0.4022(5) 0.6184(7) 0.0861(2) 0.0513(15) Uani 1 1 d . . . . .
Cl2 Cl 0.17944(11) 0.10228(19) 0.16052(7) 0.0599(4) Uani 1 1 d D . . . .
Cl3 Cl 0.3776(4) 0.1455(8) 0.1918(3) 0.0791(17) Uani 0.677(11) 1 d D . P C 1
Cl4 Cl 0.2816(4) -0.0640(7) 0.24011(16) 0.0739(13) Uani 0.677(11) 1 d D . P C 1
C33 C 0.2857(6) 0.0245(13) 0.1855(4) 0.0435(19) Uani 0.677(11) 1 d D . P C 1
H33 H 0.296445 -0.047713 0.161438 0.052 Uiso 0.677(11) 1 calc R . P C 1
C11A C 0.6158(17) 0.646(4) 0.4429(16) 0.0229(18) Uani 0.555(19) 1 d D . P B 2
C12A C 0.5266(12) 0.607(3) 0.4455(9) 0.025(2) Uani 0.555(19) 1 d D . P B 2
H12A H 0.496799 0.532937 0.425392 0.031 Uiso 0.555(19) 1 calc R . P B 2
C13A C 0.4804(11) 0.6750(17) 0.4776(6) 0.031(3) Uani 0.555(19) 1 d D . P B 2
H13A H 0.420307 0.646059 0.480207 0.037 Uiso 0.555(19) 1 calc R . P B 2
C14A C 0.5238(12) 0.7853(16) 0.5054(5) 0.031(3) Uani 0.555(19) 1 d D . P B 2
H14A H 0.491863 0.835097 0.526117 0.038 Uiso 0.555(19) 1 calc R . P B 2
C15A C 0.6124(12) 0.8243(17) 0.5035(6) 0.037(3) Uani 0.555(19) 1 d D . P B 2
H15A H 0.641589 0.898930 0.523497 0.045 Uiso 0.555(19) 1 calc R . P B 2
C16A C 0.6592(14) 0.755(3) 0.4726(10) 0.031(2) Uani 0.555(19) 1 d D . P B 2
H16A H 0.720651 0.781114 0.471601 0.037 Uiso 0.555(19) 1 calc R . P B 2
O1A O 0.8282(9) 0.5456(6) 0.5018(3) 0.040(2) Uani 0.69(2) 1 d D . P A 2
H1AA H 0.836493 0.568861 0.531526 0.060 Uiso 0.69(2) 1 calc GR . P A 2
C1A C 0.9227(6) 0.3051(14) 0.4948(5) 0.041(2) Uani 0.69(2) 1 d D . P A 2
H1AB H 0.917462 0.203114 0.494391 0.062 Uiso 0.69(2) 1 calc GR . P A 2
H1AC H 0.968853 0.334324 0.523893 0.062 Uiso 0.69(2) 1 calc GR . P A 2
H1AD H 0.941779 0.336650 0.465040 0.062 Uiso 0.69(2) 1 calc GR . P A 2
C2A C 0.7928(10) 0.3200(15) 0.5541(4) 0.048(3) Uani 0.69(2) 1 d D . P A 2
H2AA H 0.745415 0.377400 0.564279 0.072 Uiso 0.69(2) 1 calc GR . P A 2
H2AB H 0.850581 0.325860 0.579051 0.072 Uiso 0.69(2) 1 calc GR . P A 2
H2AC H 0.771932 0.222660 0.550568 0.072 Uiso 0.69(2) 1 calc GR . P A 2
Cl3A Cl 0.3608(9) 0.1995(15) 0.1851(6) 0.0791(17) Uani 0.323(11) 1 d D . P C 2
C33A C 0.2925(11) 0.049(3) 0.1856(8) 0.0435(19) Uani 0.323(11) 1 d D . P C 2
H33A H 0.311907 -0.027676 0.165473 0.052 Uiso 0.323(11) 1 calc R . P C 2
Cl4A Cl 0.3028(9) -0.0047(14) 0.2468(4) 0.0739(13) Uani 0.323(11) 1 d D . P C 2

loop_
_atom_site_aniso_label
_atom_site_aniso_U_11
_atom_site_aniso_U_22
_atom_site_aniso_U_33
_atom_site_aniso_U_23
_atom_site_aniso_U_13
_atom_site_aniso_U_12
Pt1 0.02473(14) 0.01623(13) 0.01477(13) -0.00034(6) 0.00120(9) 0.00001(6)
Cl1 0.0794(10) 0.0174(6) 0.0484(8) 0.0059(5) -0.0261(7) -0.0021(6)
P2 0.0248(5) 0.0175(5) 0.0161(5) -0.0011(4) 0.0018(4) -0.0005(4)
P3 0.0239(5) 0.0162(5) 0.0165(5) -0.0015(4) 0.0015(4) 0.0009(4)
P1 0.0308(6) 0.0273(6) 0.0181(5) 0.0004(4) -0.0014(4) 0.0003(5)
O1 0.053(6) 0.031(2) 0.026(4) -0.005(2) -0.014(3) -0.004(3)
C4 0.022(2) 0.026(2) 0.0151(18) -0.0008(17) 0.0051(16) -0.0024(17)
C21 0.029(2) 0.020(2) 0.017(2) -0.0037(16) 0.0058(18) -0.0011(16)
C28 0.036(3) 0.021(2) 0.033(3) -0.0024(18) 0.006(2) 0.0014(18)
C19 0.031(2) 0.035(3) 0.018(2) 0.0026(19) -0.0003(18) -0.003(2)
C5 0.029(2) 0.020(2) 0.023(2) -0.0009(18) 0.0003(18) -0.0080(18)
C11 0.033(5) 0.018(6) 0.016(3) 0.000(3) 0.003(4) 0.004(3)
C32 0.035(3) 0.031(2) 0.024(2) -0.0082(19) 0.007(2) -0.005(2)
C22 0.027(2) 0.028(2) 0.036(3) 0.004(2) 0.005(2) 0.001(2)
C20 0.039(3) 0.027(2) 0.019(2) -0.0018(18) -0.0016(19) -0.003(2)
C26 0.036(3) 0.023(2) 0.024(2) 0.0004(18) 0.0066(19) 0.0005(19)
C3 0.027(2) 0.021(2) 0.0148(18) 0.0005(16) 0.0019(17) -0.0032(17)
C27 0.029(2) 0.0182(19) 0.020(2) -0.0021(17) 0.0048(18) -0.0029(17)
C18 0.034(3) 0.028(3) 0.024(2) 0.0110(18) 0.003(2) 0.0019(19)
C30 0.051(3) 0.040(3) 0.032(3) -0.008(2) 0.022(2) 0.003(2)
C17 0.031(3) 0.019(2) 0.024(2) -0.0013(17) 0.002(2) -0.0002(16)
C29 0.038(3) 0.039(3) 0.039(3) -0.001(2) 0.016(2) 0.001(2)
C12 0.036(4) 0.021(7) 0.019(6) -0.004(3) 0.006(4) 0.001(3)
C24 0.040(3) 0.037(3) 0.030(2) -0.001(2) 0.009(2) -0.008(2)
C25 0.050(3) 0.025(2) 0.027(2) 0.0015(19) 0.009(2) -0.007(2)
C13 0.038(6) 0.028(7) 0.026(6) -0.003(4) 0.008(5) -0.002(4)
C15 0.052(8) 0.032(5) 0.026(3) -0.013(4) 0.007(5) -0.002(5)
C14 0.048(7) 0.027(6) 0.018(4) -0.006(4) 0.008(5) 0.000(5)
C1 0.023(3) 0.056(7) 0.040(3) -0.003(6) -0.003(3) 0.004(4)
C6 0.030(2) 0.029(2) 0.025(2) 0.0004(19) 0.0046(19) -0.0033(19)
C31 0.050(3) 0.038(3) 0.028(2) -0.012(2) 0.011(2) -0.006(2)
C23 0.033(3) 0.040(3) 0.050(3) 0.003(3) 0.011(3) 0.000(2)
C9 0.045(3) 0.034(3) 0.067(4) 0.017(3) 0.001(3) -0.009(3)
C10 0.037(3) 0.027(3) 0.055(3) 0.007(3) 0.006(3) -0.002(2)
C2 0.060(5) 0.064(7) 0.018(3) -0.003(4) 0.001(3) -0.014(5)
C7 0.033(3) 0.046(3) 0.037(3) 0.003(3) 0.006(2) -0.004(2)
C16 0.042(6) 0.027(5) 0.023(3) -0.006(4) 0.006(5) -0.004(4)
C8 0.039(3) 0.049(4) 0.056(4) 0.015(3) 0.009(3) -0.016(3)
S1 0.0304(6) 0.0426(7) 0.0300(6) 0.0111(5) 0.0037(5) 0.0028(5)
F1 0.083(3) 0.067(3) 0.064(3) -0.001(2) -0.016(2) -0.013(2)
F2 0.104(4) 0.041(2) 0.110(4) 0.020(2) 0.021(3) 0.009(2)
F3 0.187(7) 0.121(5) 0.154(6) -0.079(5) 0.131(6) -0.053(5)
O2 0.106(4) 0.046(3) 0.052(3) 0.023(2) -0.036(3) -0.022(3)
O3 0.069(3) 0.082(3) 0.052(3) -0.013(3) 0.028(2) -0.014(3)
O4 0.032(2) 0.097(4) 0.113(5) 0.021(4) -0.002(3) 0.002(3)
C34 0.065(4) 0.041(3) 0.055(4) 0.001(3) 0.027(3) 0.004(3)
Cl2 0.0427(8) 0.0649(10) 0.0710(10) 0.0218(8) 0.0103(7) 0.0030(7)
Cl3 0.053(2) 0.108(5) 0.071(2) -0.036(3) 0.0015(19) -0.031(3)
Cl4 0.093(3) 0.090(4) 0.0385(14) 0.012(2) 0.0125(16) 0.015(2)
C33 0.042(3) 0.053(5) 0.035(3) -0.004(3) 0.008(3) 0.004(3)
C11A 0.033(5) 0.018(6) 0.016(3) 0.000(3) 0.003(4) 0.004(3)
C12A 0.036(4) 0.021(7) 0.019(6) -0.004(3) 0.006(4) 0.001(3)
C13A 0.038(6) 0.028(7) 0.026(6) -0.003(4) 0.008(5) -0.002(4)
C14A 0.048(7) 0.027(6) 0.018(4) -0.006(4) 0.008(5) 0.000(5)
C15A 0.052(8) 0.032(5) 0.026(3) -0.013(4) 0.007(5) -0.002(5)
C16A 0.042(6) 0.027(5) 0.023(3) -0.006(4) 0.006(5) -0.004(4)
O1A 0.053(6) 0.031(2) 0.026(4) -0.005(2) -0.014(3) -0.004(3)
C1A 0.023(3) 0.056(7) 0.040(3) -0.003(6) -0.003(3) 0.004(4)
C2A 0.060(5) 0.064(7) 0.018(3) -0.003(4) 0.001(3) -0.014(5)
Cl3A 0.053(2) 0.108(5) 0.071(2) -0.036(3) 0.0015(19) -0.031(3)
C33A 0.042(3) 0.053(5) 0.035(3) -0.004(3) 0.008(3) 0.004(3)
Cl4A 0.093(3) 0.090(4) 0.0385(14) 0.012(2) 0.0125(16) 0.015(2)

loop_
_atom_type_symbol
_atom_type_description
_atom_type_scat_dispersion_real
_atom_type_scat_dispersion_imag
_atom_type_scat_source
C C 0.0181 0.0091 'International Tables Vol C Tables 4.2.6.8 and 6.1.1.4'
H H 0.0000 0.0000 'International Tables Vol C Tables 4.2.6.8 and 6.1.1.4'
Cl Cl 0.3639 0.7018 'International Tables Vol C Tables 4.2.6.8 and 6.1.1.4'
F F 0.0727 0.0534 'International Tables Vol C Tables 4.2.6.8 and 6.1.1.4'
O O 0.0492 0.0322 'International Tables Vol C Tables 4.2.6.8 and 6.1.1.4'
P P 0.2955 0.4335 'International Tables Vol C Tables 4.2.6.8 and 6.1.1.4'
Pt Pt -4.5932 6.9264 'International Tables Vol C Tables 4.2.6.8 and 6.1.1.4'
S S 0.3331 0.5567 'International Tables Vol C Tables 4.2.6.8 and 6.1.1.4'

loop_
_geom_angle_atom_site_label_1
_geom_angle_atom_site_label_2
_geom_angle_atom_site_label_3
_geom_angle
_geom_angle_site_symmetry_1
_geom_angle_site_symmetry_3
_geom_angle_publ_flag
P2 Pt1 Cl1 91.87(4) . . ?
P3 Pt1 Cl1 178.09(5) . . ?
P3 Pt1 P2 87.13(4) . . ?
P3 Pt1 P1 94.64(4) . . ?
P1 Pt1 Cl1 86.47(4) . . ?
P1 Pt1 P2 175.99(4) . . ?
C21 P2 Pt1 117.19(15) . . ?
C21 P2 C3 106.1(2) . . ?
C3 P2 Pt1 107.39(14) . . ?
C27 P2 Pt1 114.46(16) . . ?
C27 P2 C21 105.1(2) . . ?
C27 P2 C3 105.8(2) . . ?
C4 P3 Pt1 108.62(15) . . ?
C5 P3 Pt1 115.20(16) . . ?
C5 P3 C4 103.7(2) . . ?
C5 P3 C11 114.5(10) . . ?
C5 P3 C11A 108.3(8) . . ?
C11 P3 Pt1 112(2) . . ?
C11 P3 C4 101.6(18) . . ?
C11A P3 Pt1 115.1(17) . . ?
C11A P3 C4 104.8(15) . . ?
O1 P1 Pt1 109.8(7) . . ?
O1 P1 C1 110.2(10) . . ?
O1 P1 C2 106.3(10) . . ?
C1 P1 Pt1 115.4(11) . . ?
C1 P1 C2 102.4(10) . . ?
C2 P1 Pt1 112.3(11) . . ?
O1A P1 Pt1 112.5(3) . . ?
O1A P1 C1A 106.0(4) . . ?
O1A P1 C2A 107.6(4) . . ?
C1A P1 Pt1 110.4(4) . . ?
C2A P1 Pt1 117.0(5) . . ?
C2A P1 C1A 102.3(5) . . ?
P1 O1 H1 109.5 . . ?
C3 C4 P3 118.7(3) . . ?
C3 C4 C17 119.9(4) . . ?
C17 C4 P3 121.4(3) . . ?
C22 C21 P2 122.1(3) . . ?
C22 C21 C26 119.2(4) . . ?
C26 C21 P2 118.8(4) . . ?
C27 C28 H28 119.9 . . ?
C29 C28 H28 119.9 . . ?
C29 C28 C27 120.1(5) . . ?
C20 C19 H19 120.1 . . ?
C20 C19 C18 119.9(4) . . ?
C18 C19 H19 120.1 . . ?
C6 C5 P3 117.1(4) . . ?
C10 C5 P3 123.1(4) . . ?
C10 C5 C6 119.7(4) . . ?
C12 C11 P3 116.0(12) . . ?
C16 C11 P3 124.2(13) . . ?
C16 C11 C12 119.7(12) . . ?
C27 C32 H32 120.1 . . ?
C31 C32 H32 120.1 . . ?
C31 C32 C27 119.8(5) . . ?
C21 C22 H22 120.3 . . ?
C21 C22 C23 119.4(5) . . ?
C23 C22 H22 120.3 . . ?
C19 C20 H20 119.8 . . ?
C19 C20 C3 120.5(4) . . ?
C3 C20 H20 119.8 . . ?
C21 C26 H26 119.7 . . ?
C25 C26 C21 120.5(5) . . ?
C25 C26 H26 119.7 . . ?
C4 C3 P2 118.0(3) . . ?
C4 C3 C20 119.6(4) . . ?
C20 C3 P2 122.4(3) . . ?
C28 C27 P2 117.9(3) . . ?
C32 C27 P2 122.7(4) . . ?
C32 C27 C28 119.2(4) . . ?
C19 C18 H18 120.0 . . ?
C17 C18 C19 119.9(4) . . ?
C17 C18 H18 120.0 . . ?
C29 C30 H30 119.3 . . ?
C31 C30 H30 119.3 . . ?
C31 C30 C29 121.3(5) . . ?
C4 C17 H17 119.9 . . ?
C18 C17 C4 120.3(4) . . ?
C18 C17 H17 119.9 . . ?
C28 C29 C30 119.6(5) . . ?
C28 C29 H29 120.2 . . ?
C30 C29 H29 120.2 . . ?
C11 C12 H12 119.4 . . ?
C13 C12 C11 121.2(13) . . ?
C13 C12 H12 119.4 . . ?
C25 C24 H24 120.5 . . ?
C23 C24 H24 120.5 . . ?
C23 C24 C25 119.0(5) . . ?
C26 C25 C24 120.7(5) . . ?
C26 C25 H25 119.6 . . ?
C24 C25 H25 119.6 . . ?
C12 C13 H13 120.8 . . ?
C12 C13 C14 118.5(13) . . ?
C14 C13 H13 120.8 . . ?
C14 C15 H15 119.6 . . ?
C14 C15 C16 120.9(13) . . ?
C16 C15 H15 119.6 . . ?
C13 C14 H14 119.7 . . ?
C15 C14 C13 120.6(12) . . ?
C15 C14 H14 119.7 . . ?
P1 C1 H1A 109.5 . . ?
P1 C1 H1B 109.5 . . ?
P1 C1 H1C 109.5 . . ?
H1A C1 H1B 109.5 . . ?
H1A C1 H1C 109.5 . . ?
H1B C1 H1C 109.5 . . ?
C5 C6 H6 120.1 . . ?
C5 C6 C7 119.9(5) . . ?
C7 C6 H6 120.1 . . ?
C32 C31 H31 120.0 . . ?
C30 C31 C32 119.9(5) . . ?
C30 C31 H31 120.0 . . ?
C22 C23 H23 119.4 . . ?
C24 C23 C22 121.2(5) . . ?
C24 C23 H23 119.4 . . ?
C10 C9 H9 120.2 . . ?
C8 C9 H9 120.2 . . ?
C8 C9 C10 119.5(6) . . ?
C5 C10 H10 119.7 . . ?
C9 C10 C5 120.5(6) . . ?
C9 C10 H10 119.7 . . ?
P1 C2 H2A 109.5 . . ?
P1 C2 H2B 109.5 . . ?
P1 C2 H2C 109.5 . . ?
H2A C2 H2B 109.5 . . ?
H2A C2 H2C 109.5 . . ?
H2B C2 H2C 109.5 . . ?
C6 C7 H7 120.3 . . ?
C8 C7 C6 119.4(5) . . ?
C8 C7 H7 120.3 . . ?
C11 C16 C15 119.1(13) . . ?
C11 C16 H16 120.4 . . ?
C15 C16 H16 120.4 . . ?
C9 C8 H8 119.5 . . ?
C7 C8 C9 121.0(5) . . ?
C7 C8 H8 119.5 . . ?
O2 S1 O4 113.4(4) . . ?
O2 S1 C34 104.1(3) . . ?
O3 S1 O2 115.7(4) . . ?
O3 S1 O4 114.4(4) . . ?
O3 S1 C34 103.3(3) . . ?
O4 S1 C34 104.1(4) . . ?
F1 C34 S1 111.3(4) . . ?
F1 C34 F2 103.9(5) . . ?
F2 C34 S1 110.6(5) . . ?
F3 C34 S1 113.3(5) . . ?
F3 C34 F1 108.8(7) . . ?
F3 C34 F2 108.5(6) . . ?
Cl2 C33 Cl3 111.6(6) . . ?
Cl2 C33 Cl4 110.7(6) . . ?
Cl2 C33 H33 106.8 . . ?
Cl3 C33 H33 106.8 . . ?
Cl4 C33 Cl3 113.8(6) . . ?
Cl4 C33 H33 106.8 . . ?
C12A C11A P3 116.8(9) . . ?
C12A C11A C16A 119.6(9) . . ?
C16A C11A P3 123.4(10) . . ?
C11A C12A H12A 119.7 . . ?
C11A C12A C13A 120.5(10) . . ?
C13A C12A H12A 119.7 . . ?
C12A C13A H13A 120.6 . . ?
C14A C13A C12A 118.8(10) . . ?
C14A C13A H13A 120.6 . . ?
C13A C14A H14A 119.4 . . ?
C15A C14A C13A 121.1(9) . . ?
C15A C14A H14A 119.4 . . ?
C14A C15A H15A 119.9 . . ?
C14A C15A C16A 120.2(10) . . ?
C16A C15A H15A 119.9 . . ?
C11A C16A H16A 120.1 . . ?
C15A C16A C11A 119.7(10) . . ?
C15A C16A H16A 120.1 . . ?
P1 O1A H1AA 109.5 . . ?
P1 C1A H1AB 109.5 . . ?
P1 C1A H1AC 109.5 . . ?
P1 C1A H1AD 109.5 . . ?
H1AB C1A H1AC 109.5 . . ?
H1AB C1A H1AD 109.5 . . ?
H1AC C1A H1AD 109.5 . . ?
P1 C2A H2AA 109.5 . . ?
P1 C2A H2AB 109.5 . . ?
P1 C2A H2AC 109.5 . . ?
H2AA C2A H2AB 109.5 . . ?
H2AA C2A H2AC 109.5 . . ?
H2AB C2A H2AC 109.5 . . ?
Cl2 C33A Cl3A 104.9(12) . . ?
Cl2 C33A H33A 111.0 . . ?
Cl2 C33A Cl4A 110.3(12) . . ?
Cl3A C33A H33A 111.0 . . ?
Cl4A C33A Cl3A 108.5(14) . . ?
Cl4A C33A H33A 111.0 . . ?

loop_
_geom_bond_atom_site_label_1
_geom_bond_atom_site_label_2
_geom_bond_distance
_geom_bond_site_symmetry_2
_geom_bond_publ_flag
Pt1 Cl1 2.3320(12) . ?
Pt1 P2 2.3020(10) . ?
Pt1 P3 2.2257(10) . ?
Pt1 P1 2.2951(11) . ?
P2 C21 1.807(5) . ?
P2 C3 1.814(4) . ?
P2 C27 1.803(4) . ?
P3 C4 1.829(4) . ?
P3 C5 1.811(5) . ?
P3 C11 1.815(11) . ?
P3 C11A 1.816(9) . ?
P1 O1 1.560(12) . ?
P1 C1 1.784(14) . ?
P1 C2 1.804(14) . ?
P1 O1A 1.589(6) . ?
P1 C1A 1.816(8) . ?
P1 C2A 1.777(8) . ?
O1 H1 0.8400 . ?
C4 C3 1.388(6) . ?
C4 C17 1.401(6) . ?
C21 C22 1.391(7) . ?
C21 C26 1.398(6) . ?
C28 H28 0.9500 . ?
C28 C27 1.402(7) . ?
C28 C29 1.382(7) . ?
C19 H19 0.9500 . ?
C19 C20 1.381(7) . ?
C19 C18 1.400(7) . ?
C5 C6 1.390(7) . ?
C5 C10 1.385(7) . ?
C11 C12 1.393(13) . ?
C11 C16 1.392(13) . ?
C32 H32 0.9500 . ?
C32 C27 1.396(6) . ?
C32 C31 1.394(7) . ?
C22 H22 0.9500 . ?
C22 C23 1.400(7) . ?
C20 H20 0.9500 . ?
C20 C3 1.398(6) . ?
C26 H26 0.9500 . ?
C26 C25 1.380(7) . ?
C18 H18 0.9500 . ?
C18 C17 1.378(7) . ?
C30 H30 0.9500 . ?
C30 C29 1.382(8) . ?
C30 C31 1.364(8) . ?
C17 H17 0.9500 . ?
C29 H29 0.9500 . ?
C12 H12 0.9500 . ?
C12 C13 1.390(13) . ?
C24 H24 0.9500 . ?
C24 C25 1.385(8) . ?
C24 C23 1.380(8) . ?
C25 H25 0.9500 . ?
C13 H13 0.9500 . ?
C13 C14 1.401(15) . ?
C15 H15 0.9500 . ?
C15 C14 1.372(16) . ?
C15 C16 1.396(14) . ?
C14 H14 0.9500 . ?
C1 H1A 0.9800 . ?
C1 H1B 0.9800 . ?
C1 H1C 0.9800 . ?
C6 H6 0.9500 . ?
C6 C7 1.398(7) . ?
C31 H31 0.9500 . ?
C23 H23 0.9500 . ?
C9 H9 0.9500 . ?
C9 C10 1.382(8) . ?
C9 C8 1.380(10) . ?
C10 H10 0.9500 . ?
C2 H2A 0.9800 . ?
C2 H2B 0.9800 . ?
C2 H2C 0.9800 . ?
C7 H7 0.9500 . ?
C7 C8 1.379(9) . ?
C16 H16 0.9500 . ?
C8 H8 0.9500 . ?
S1 O2 1.421(5) . ?
S1 O3 1.417(4) . ?
S1 O4 1.435(5) . ?
S1 C34 1.801(7) . ?
F1 C34 1.334(8) . ?
F2 C34 1.344(8) . ?
F3 C34 1.280(7) . ?
Cl2 C33 1.744(9) . ?
Cl2 C33A 1.747(15) . ?
Cl3 C33 1.766(9) . ?
Cl4 C33 1.752(9) . ?
C33 H33 1.0000 . ?
C11A C12A 1.393(11) . ?
C11A C16A 1.393(11) . ?
C12A H12A 0.9500 . ?
C12A C13A 1.398(11) . ?
C13A H13A 0.9500 . ?
C13A C14A 1.383(13) . ?
C14A H14A 0.9500 . ?
C14A C15A 1.377(14) . ?
C15A H15A 0.9500 . ?
C15A C16A 1.388(12) . ?
C16A H16A 0.9500 . ?
O1A H1AA 0.8400 . ?
C1A H1AB 0.9800 . ?
C1A H1AC 0.9800 . ?
C1A H1AD 0.9800 . ?
C2A H2AA 0.9800 . ?
C2A H2AB 0.9800 . ?
C2A H2AC 0.9800 . ?
Cl3A C33A 1.766(17) . ?
C33A H33A 1.0000 . ?
C33A Cl4A 1.752(16) . ?

loop_
_geom_torsion_atom_site_label_1
_geom_torsion_atom_site_label_2
_geom_torsion_atom_site_label_3
_geom_torsion_atom_site_label_4
_geom_torsion
_geom_torsion_site_symmetry_1
_geom_torsion_site_symmetry_2
_geom_torsion_site_symmetry_3
_geom_torsion_site_symmetry_4
_geom_torsion_publ_flag
Pt1 P2 C21 C22 106.3(4) . . . . ?
Pt1 P2 C21 C26 -72.0(4) . . . . ?
Pt1 P2 C3 C4 -3.7(4) . . . . ?
Pt1 P2 C3 C20 175.4(3) . . . . ?
Pt1 P2 C27 C28 -30.0(4) . . . . ?
Pt1 P2 C27 C32 154.5(3) . . . . ?
Pt1 P3 C4 C3 -1.0(4) . . . . ?
Pt1 P3 C4 C17 -178.9(3) . . . . ?
Pt1 P3 C5 C6 21.4(4) . . . . ?
Pt1 P3 C5 C10 -162.9(4) . . . . ?
Pt1 P3 C11 C12 -66(4) . . . . ?
Pt1 P3 C11 C16 110(4) . . . . ?
Pt1 P3 C11A C12A -66(4) . . . . ?
Pt1 P3 C11A C16A 110(3) . . . . ?
P2 C21 C22 C23 179.5(4) . . . . ?
P2 C21 C26 C25 -179.1(4) . . . . ?
P3 C4 C3 P2 3.2(5) . . . . ?
P3 C4 C3 C20 -176.0(3) . . . . ?
P3 C4 C17 C18 176.9(4) . . . . ?
P3 C5 C6 C7 175.4(4) . . . . ?
P3 C5 C10 C9 -177.0(5) . . . . ?
P3 C11 C12 C13 178(4) . . . . ?
P3 C11 C16 C15 -179(4) . . . . ?
P3 C11A C12A C13A 176(3) . . . . ?
P3 C11A C16A C15A -177(3) . . . . ?
C4 P3 C5 C6 -97.1(4) . . . . ?
C4 P3 C5 C10 78.6(5) . . . . ?
C4 P3 C11 C12 50(4) . . . . ?
C4 P3 C11 C16 -134(4) . . . . ?
C4 P3 C11A C12A 54(4) . . . . ?
C4 P3 C11A C16A -131(3) . . . . ?
C21 P2 C3 C4 122.3(3) . . . . ?
C21 P2 C3 C20 -58.5(4) . . . . ?
C21 P2 C27 C28 -160.0(4) . . . . ?
C21 P2 C27 C32 24.5(4) . . . . ?
C21 C22 C23 C24 0.6(8) . . . . ?
C21 C26 C25 C24 -1.3(7) . . . . ?
C19 C20 C3 P2 178.9(4) . . . . ?
C19 C20 C3 C4 -2.0(7) . . . . ?
C19 C18 C17 C4 0.0(7) . . . . ?
C5 P3 C4 C3 122.0(4) . . . . ?
C5 P3 C4 C17 -55.9(4) . . . . ?
C5 P3 C11 C12 161(3) . . . . ?
C5 P3 C11 C16 -23(6) . . . . ?
C5 P3 C11A C12A 164(3) . . . . ?
C5 P3 C11A C16A -21(4) . . . . ?
C5 C6 C7 C8 1.3(8) . . . . ?
C11 P3 C4 C3 -118.9(17) . . . . ?
C11 P3 C4 C17 63.2(17) . . . . ?
C11 P3 C5 C6 153(2) . . . . ?
C11 P3 C5 C10 -31(2) . . . . ?
C11 C12 C13 C14 0(4) . . . . ?
C22 C21 C26 C25 2.5(7) . . . . ?
C20 C19 C18 C17 0.0(7) . . . . ?
C26 C21 C22 C23 -2.1(7) . . . . ?
C3 P2 C21 C22 -13.5(4) . . . . ?
C3 P2 C21 C26 168.1(3) . . . . ?
C3 P2 C27 C28 88.0(4) . . . . ?
C3 P2 C27 C32 -87.5(4) . . . . ?
C3 C4 C17 C18 -1.0(7) . . . . ?
C27 P2 C21 C22 -125.3(4) . . . . ?
C27 P2 C21 C26 56.3(4) . . . . ?
C27 P2 C3 C4 -126.4(3) . . . . ?
C27 P2 C3 C20 52.7(4) . . . . ?
C27 C28 C29 C30 -0.5(8) . . . . ?
C27 C32 C31 C30 -1.3(8) . . . . ?
C18 C19 C20 C3 1.0(7) . . . . ?
C17 C4 C3 P2 -178.9(3) . . . . ?
C17 C4 C3 C20 2.0(6) . . . . ?
C29 C28 C27 P2 -175.6(4) . . . . ?
C29 C28 C27 C32 0.1(7) . . . . ?
C29 C30 C31 C32 0.9(8) . . . . ?
C12 C11 C16 C15 -3(6) . . . . ?
C12 C13 C14 C15 0(3) . . . . ?
C25 C24 C23 C22 0.7(8) . . . . ?
C14 C15 C16 C11 3(4) . . . . ?
C6 C5 C10 C9 -1.4(9) . . . . ?
C6 C7 C8 C9 -0.4(9) . . . . ?
C31 C32 C27 P2 176.2(4) . . . . ?
C31 C32 C27 C28 0.8(7) . . . . ?
C31 C30 C29 C28 0.0(8) . . . . ?
C23 C24 C25 C26 -0.3(7) . . . . ?
C10 C5 C6 C7 -0.4(7) . . . . ?
C10 C9 C8 C7 -1.5(10) . . . . ?
C16 C11 C12 C13 2(6) . . . . ?
C16 C15 C14 C13 -1(3) . . . . ?
C8 C9 C10 C5 2.4(10) . . . . ?
O2 S1 C34 F1 -56.0(5) . . . . ?
O2 S1 C34 F2 -170.9(5) . . . . ?
O2 S1 C34 F3 67.1(7) . . . . ?
O3 S1 C34 F1 65.2(5) . . . . ?
O3 S1 C34 F2 -49.7(5) . . . . ?
O3 S1 C34 F3 -171.7(7) . . . . ?
O4 S1 C34 F1 -175.0(5) . . . . ?
O4 S1 C34 F2 70.1(5) . . . . ?
O4 S1 C34 F3 -51.9(7) . . . . ?
C11A P3 C4 C3 -124.6(13) . . . . ?
C11A P3 C4 C17 57.5(13) . . . . ?
C11A P3 C5 C6 152.0(19) . . . . ?
C11A P3 C5 C10 -32.4(19) . . . . ?
C11A C12A C13A C14A 2(3) . . . . ?
C12A C11A C16A C15A -1(5) . . . . ?
C12A C13A C14A C15A -3(2) . . . . ?
C13A C14A C15A C16A 2(2) . . . . ?
C14A C15A C16A C11A 1(3) . . . . ?
C16A C11A C12A C13A 0(5) . . . . ?
